data_8104581
loop_
_publ_author_name
'Men, Xiaoxia'
'Zhang, Zhongyu'
'Li, Xiaoli'
'Sun, Weiqin'

_publ_section_title
;
 The crystal structure of bis(2-oxidopyridin-1-ium-3-carboxylato-\k2
 O,O&#x2032;)-(phenantroline-\k2 N,N&#x2032;)manganese(II) - methanol
 (1/3), C27H28N4O9Mn
;
_journal_issue 6
_journal_name_full 'Zeitschrift f\"ur Kristallographie - New Crystal Structures'
_journal_page_first 1263
_journal_page_last 1265
_journal_paper_doi 10.1515/ncrs-2021-0297
_journal_volume 236
_journal_year 2021
_chemical_formula_moiety 'C24 H16 Mn N4 O6, 3(C H4 O)'
_chemical_formula_sum 'C27 H28 Mn N4 O9'
_chemical_formula_weight 607.47
_chemical_name_systematic
;
2-Hydroxypyridine-3-carboxylic acid manganese(II)
;
_space_group_crystal_system monoclinic
_space_group_IT_number 14
_space_group_name_Hall '-P 2yn'
_space_group_name_H-M_alt 'P 1 21/n 1'
_cell_angle_alpha 90
_cell_angle_beta 100.2980(10)
_cell_angle_gamma 90
_cell_formula_units_Z 4
_cell_length_a 10.0269(7)
_cell_length_b 14.1702(10)
_cell_length_c 20.0750(14)
_cell_measurement_reflns_used 3690
_cell_measurement_temperature 296(2)
_cell_measurement_theta_max 23.569
_cell_measurement_theta_min 2.514
_cell_volume 2806.4(3)
_computing_cell_refinement 'SAINT v8.34A (Bruker, 2013)'
_computing_data_reduction 'SAINT v8.34A (Bruker, 2013)'
_computing_molecular_graphics 'Olex2 (Dolomanov et al., 2009)'
_computing_publication_material 'Olex2 (Dolomanov et al., 2009)'
_computing_structure_refinement 'ShelXL (Sheldrick, 2015)'
_computing_structure_solution 'SHELXT 2014/5 (Sheldrick, 2014)'
_diffrn_ambient_temperature 296.15
_diffrn_measured_fraction_theta_full 1.000
_diffrn_measured_fraction_theta_max 0.999
_diffrn_measurement_device_type 'CCD area detector'
_diffrn_measurement_method 'phi and omega scans'
_diffrn_radiation_monochromator graphite
_diffrn_radiation_type MoK\a
_diffrn_radiation_wavelength 0.71073
_diffrn_reflns_av_R_equivalents 0.0407
_diffrn_reflns_av_unetI/netI 0.0471
_diffrn_reflns_Laue_measured_fraction_full 1.000
_diffrn_reflns_Laue_measured_fraction_max 0.999
_diffrn_reflns_limit_h_max 12
_diffrn_reflns_limit_h_min -12
_diffrn_reflns_limit_k_max 18
_diffrn_reflns_limit_k_min -18
_diffrn_reflns_limit_l_max 25
_diffrn_reflns_limit_l_min -13
_diffrn_reflns_number 19168
_diffrn_reflns_point_group_measured_fraction_full 1.000
_diffrn_reflns_point_group_measured_fraction_max 0.999
_diffrn_reflns_theta_full 25.242
_diffrn_reflns_theta_max 27.140
_diffrn_reflns_theta_min 1.769
_exptl_crystal_colour yellow
_exptl_crystal_colour_primary yellow
_exptl_crystal_density_diffrn 1.438
_exptl_crystal_density_meas .
_exptl_crystal_description block
_exptl_crystal_F_000 1260
_exptl_crystal_size_max 0.15
_exptl_crystal_size_mid 0.15
_exptl_crystal_size_min 0.15
_refine_diff_density_max 0.236
_refine_diff_density_min -0.246
_refine_diff_density_rms 0.048
_refine_ls_extinction_coef .
_refine_ls_extinction_method none
_refine_ls_goodness_of_fit_ref 0.999
_refine_ls_hydrogen_treatment constr
_refine_ls_matrix_type full
_refine_ls_number_parameters 376
_refine_ls_number_reflns 6216
_refine_ls_number_restraints 0
_refine_ls_restrained_S_all 0.999
_refine_ls_R_factor_all 0.0752
_refine_ls_R_factor_gt 0.0403
_refine_ls_shift/su_max 0.001
_refine_ls_shift/su_mean 0.000
_refine_ls_structure_factor_coef Fsqd
_refine_ls_weighting_details 'w=1/[\s^2^(Fo^2^)+(0.0395P)^2^+0.6435P] where P=(Fo^2^+2Fc^2^)/3'
_refine_ls_weighting_scheme calc
_refine_ls_wR_factor_gt 0.0847
_refine_ls_wR_factor_ref 0.0985
_reflns_Friedel_coverage 0.000
_reflns_Friedel_fraction_full .
_reflns_Friedel_fraction_max .
_reflns_number_gt 4175
_reflns_number_total 6216
_cod_data_source_file suppl_j_ncrs-2021-0297_suppl.cif
_cod_data_source_block 3
_cod_database_code 8104581
_shelx_space_group_comment
;
The symmetry employed for this shelxl refinement is uniquely defined
by the following loop, which should always be used as a source of
symmetry information in preference to the above space-group names.
They are only intended as comments.
;

loop_
_space_group_symop_operation_xyz
'x, y, z'
'-x+1/2, y+1/2, -z+1/2'
'-x, -y, -z'
'x-1/2, -y-1/2, z-1/2'

loop_
_atom_site_label
_atom_site_type_symbol
_atom_site_fract_x
_atom_site_fract_y
_atom_site_fract_z
_atom_site_U_iso_or_equiv
_atom_site_adp_type
_atom_site_occupancy
_atom_site_site_symmetry_order
_atom_site_calc_flag
_atom_site_refinement_flags_posn
_atom_site_refinement_flags_adp
_atom_site_refinement_flags_occupancy
_atom_site_disorder_assembly
_atom_site_disorder_group
Mn1 Mn 0.48376(3) 0.73084(2) 0.16374(2) 0.03437(11) Uani 1 1 d . . . . .
O1 O 0.3942(2) 0.75381(13) 0.24930(9) 0.0634(5) Uani 1 1 d . . . . .
O2 O 0.26414(18) 0.80029(13) 0.31965(8) 0.0582(5) Uani 1 1 d . . . . .
O3 O 0.36297(16) 0.85036(11) 0.12491(8) 0.0451(4) Uani 1 1 d . . . . .
O4 O 0.66095(16) 0.81310(10) 0.18994(8) 0.0473(4) Uani 1 1 d . . . . .
O5 O 0.83807(15) 0.86849(9) 0.26015(9) 0.0496(4) Uani 1 1 d . . . . .
O6 O 0.61517(14) 0.61866(9) 0.20869(8) 0.0375(4) Uani 1 1 d . . . . .
O7 O 0.4710(2) 0.74745(18) 0.41799(11) 0.0867(7) Uani 1 1 d . . . . .
H7 H 0.413018 0.761581 0.385299 0.130 Uiso 1 1 calc GR . . . .
O8 O 0.4176(3) 0.67300(16) 0.53196(11) 0.0910(7) Uani 1 1 d . . . . .
H8 H 0.428318 0.697868 0.496405 0.136 Uiso 1 1 calc GR . . . .
O9 O 0.2685(3) 0.5143(2) 0.51818(14) 0.1296(11) Uani 1 1 d . . . . .
H9 H 0.312762 0.561086 0.532397 0.194 Uiso 1 1 calc GR . . . .
N1 N 0.20155(18) 0.96047(12) 0.11013(10) 0.0439(5) Uani 1 1 d . . . . .
H1 H 0.220988 0.970154 0.070666 0.053 Uiso 1 1 calc R . . . .
N2 N 0.80018(17) 0.53735(11) 0.25538(9) 0.0349(4) Uani 1 1 d . . . . .
H2 H 0.751267 0.487145 0.249876 0.042 Uiso 1 1 calc R . . . .
N3 N 0.32079(18) 0.62228(12) 0.12078(10) 0.0409(5) Uani 1 1 d . . . . .
N4 N 0.50555(18) 0.70051(12) 0.05504(9) 0.0377(4) Uani 1 1 d . . . . .
C1 C 0.3022(2) 0.80537(16) 0.26436(12) 0.0394(5) Uani 1 1 d . . . . .
C2 C 0.2352(2) 0.87733(14) 0.21450(11) 0.0346(5) Uani 1 1 d . . . . .
C3 C 0.2732(2) 0.89168(14) 0.14943(11) 0.0338(5) Uani 1 1 d . . . . .
C4 C 0.1031(3) 1.01403(17) 0.12861(14) 0.0543(7) Uani 1 1 d . . . . .
H4 H 0.059626 1.059501 0.099039 0.065 Uiso 1 1 calc R . . . .
C5 C 0.0675(3) 1.00217(18) 0.18914(15) 0.0584(7) Uani 1 1 d . . . . .
H5 H 0.000343 1.039150 0.202496 0.070 Uiso 1 1 calc R . . . .
C6 C 0.1342(2) 0.93276(16) 0.23155(13) 0.0459(6) Uani 1 1 d . . . . .
H6 H 0.109203 0.923493 0.273493 0.055 Uiso 1 1 calc R . . . .
C7 C 0.7696(2) 0.80239(14) 0.23157(11) 0.0327(5) Uani 1 1 d . . . . .
C8 C 0.8230(2) 0.70368(13) 0.24784(10) 0.0296(4) Uani 1 1 d . . . . .
C9 C 0.7382(2) 0.62157(13) 0.23500(10) 0.0285(4) Uani 1 1 d . . . . .
C10 C 0.9318(2) 0.52763(15) 0.28331(13) 0.0445(6) Uani 1 1 d . . . . .
H10 H 0.966347 0.468012 0.295673 0.053 Uiso 1 1 calc R . . . .
C11 C 1.0141(2) 0.60370(15) 0.29357(13) 0.0501(6) Uani 1 1 d . . . . .
H11 H 1.105764 0.597434 0.311630 0.060 Uiso 1 1 calc R . . . .
C12 C 0.9564(2) 0.69249(15) 0.27603(12) 0.0413(5) Uani 1 1 d . . . . .
H12 H 1.011182 0.745756 0.283884 0.050 Uiso 1 1 calc R . . . .
C13 C 0.2287(2) 0.58494(18) 0.15313(14) 0.0558(7) Uani 1 1 d . . . . .
H13 H 0.224509 0.606717 0.196418 0.067 Uiso 1 1 calc R . . . .
C14 C 0.1379(3) 0.5147(2) 0.12534(18) 0.0686(9) Uani 1 1 d . . . . .
H14 H 0.075034 0.490223 0.149604 0.082 Uiso 1 1 calc R . . . .
C15 C 0.1434(3) 0.48300(19) 0.06220(19) 0.0705(9) Uani 1 1 d . . . . .
H15 H 0.085165 0.435225 0.043263 0.085 Uiso 1 1 calc R . . . .
C16 C 0.2366(3) 0.52174(16) 0.02507(14) 0.0533(7) Uani 1 1 d . . . . .
C17 C 0.3238(2) 0.59197(15) 0.05696(12) 0.0406(5) Uani 1 1 d . . . . .
C18 C 0.4214(2) 0.63399(14) 0.02179(11) 0.0374(5) Uani 1 1 d . . . . .
C19 C 0.4266(3) 0.60586(17) -0.04461(13) 0.0503(6) Uani 1 1 d . . . . .
C20 C 0.5214(3) 0.6509(2) -0.07692(14) 0.0664(8) Uani 1 1 d . . . . .
H20 H 0.527881 0.634613 -0.121097 0.080 Uiso 1 1 calc R . . . .
C21 C 0.6036(3) 0.7181(2) -0.04423(15) 0.0651(8) Uani 1 1 d . . . . .
H21 H 0.666086 0.748859 -0.065680 0.078 Uiso 1 1 calc R . . . .
C22 C 0.5932(3) 0.74039(17) 0.02208(13) 0.0519(6) Uani 1 1 d . . . . .
H22 H 0.651238 0.786011 0.044428 0.062 Uiso 1 1 calc R . . . .
C23 C 0.2474(3) 0.49314(19) -0.04183(16) 0.0680(9) Uani 1 1 d . . . . .
H23 H 0.190969 0.445737 -0.062895 0.082 Uiso 1 1 calc R . . . .
C24 C 0.3373(3) 0.5332(2) -0.07487(15) 0.0676(8) Uani 1 1 d . . . . .
H24 H 0.341783 0.513322 -0.118564 0.081 Uiso 1 1 calc R . . . .
C25 C 0.5989(4) 0.7519(3) 0.3999(2) 0.1020(12) Uani 1 1 d . . . . .
H25A H 0.613324 0.814063 0.383456 0.153 Uiso 1 1 calc GR . . . .
H25B H 0.604237 0.706480 0.364995 0.153 Uiso 1 1 calc GR . . . .
H25C H 0.667059 0.738365 0.438711 0.153 Uiso 1 1 calc GR . . . .
C26 C 0.4659(4) 0.7328(2) 0.58586(17) 0.0874(10) Uani 1 1 d . . . . .
H26A H 0.554225 0.755548 0.581601 0.131 Uiso 1 1 calc GR . . . .
H26B H 0.471690 0.698946 0.627681 0.131 Uiso 1 1 calc GR . . . .
H26C H 0.405212 0.785294 0.585468 0.131 Uiso 1 1 calc GR . . . .
C27 C 0.1883(5) 0.4896(3) 0.5621(2) 0.1377(17) Uani 1 1 d . . . . .
H27A H 0.234153 0.502156 0.607448 0.207 Uiso 1 1 calc GR . . . .
H27B H 0.167776 0.423467 0.557373 0.207 Uiso 1 1 calc GR . . . .
H27C H 0.105777 0.525319 0.552964 0.207 Uiso 1 1 calc GR . . . .

loop_
_atom_site_aniso_label
_atom_site_aniso_U_11
_atom_site_aniso_U_22
_atom_site_aniso_U_33
_atom_site_aniso_U_23
_atom_site_aniso_U_13
_atom_site_aniso_U_12
Mn1 0.03522(19) 0.03068(17) 0.03554(19) -0.00271(15) 0.00181(14) 0.00470(14)
O1 0.0826(13) 0.0688(12) 0.0420(10) 0.0110(9) 0.0200(10) 0.0369(10)
O2 0.0636(12) 0.0741(12) 0.0402(10) 0.0084(9) 0.0185(9) 0.0087(9)
O3 0.0516(10) 0.0449(9) 0.0414(9) 0.0069(7) 0.0149(8) 0.0183(8)
O4 0.0455(9) 0.0246(7) 0.0630(11) 0.0051(7) -0.0137(8) -0.0003(7)
O5 0.0470(9) 0.0210(7) 0.0730(12) -0.0063(8) -0.0103(8) -0.0021(7)
O6 0.0320(8) 0.0264(7) 0.0510(10) 0.0031(7) -0.0014(7) -0.0010(6)
O7 0.0879(17) 0.1044(17) 0.0619(14) 0.0177(13) -0.0027(12) 0.0073(14)
O8 0.1132(19) 0.0854(16) 0.0722(15) -0.0042(13) 0.0109(15) -0.0207(14)
O9 0.179(3) 0.141(3) 0.0851(18) -0.0556(17) 0.071(2) -0.076(2)
N1 0.0435(11) 0.0428(11) 0.0451(12) 0.0066(9) 0.0072(9) 0.0106(9)
N2 0.0366(10) 0.0179(8) 0.0480(11) 0.0019(8) 0.0016(8) -0.0016(7)
N3 0.0386(11) 0.0378(10) 0.0443(12) 0.0069(9) 0.0018(9) 0.0008(8)
N4 0.0397(10) 0.0347(9) 0.0387(11) -0.0038(8) 0.0072(9) 0.0012(8)
C1 0.0426(13) 0.0394(12) 0.0358(13) -0.0046(11) 0.0058(11) -0.0054(10)
C2 0.0336(11) 0.0323(11) 0.0369(13) -0.0045(10) 0.0034(10) -0.0034(9)
C3 0.0333(11) 0.0286(10) 0.0378(13) -0.0015(10) 0.0014(10) 0.0024(9)
C4 0.0516(15) 0.0462(14) 0.0639(18) 0.0062(13) 0.0068(14) 0.0177(12)
C5 0.0520(16) 0.0558(16) 0.0703(19) -0.0043(14) 0.0184(15) 0.0191(13)
C6 0.0430(14) 0.0500(14) 0.0465(15) -0.0078(12) 0.0126(11) -0.0013(11)
C7 0.0359(12) 0.0221(9) 0.0400(13) 0.0005(9) 0.0063(10) 0.0004(9)
C8 0.0322(11) 0.0215(9) 0.0345(12) -0.0009(9) 0.0040(9) 0.0003(8)
C9 0.0334(11) 0.0223(10) 0.0305(11) -0.0001(8) 0.0075(9) 0.0023(8)
C10 0.0393(13) 0.0272(11) 0.0635(16) 0.0064(11) -0.0004(11) 0.0071(10)
C11 0.0325(12) 0.0353(12) 0.0775(19) 0.0078(12) -0.0039(12) 0.0033(10)
C12 0.0387(13) 0.0269(11) 0.0558(15) 0.0003(11) 0.0017(11) -0.0040(9)
C13 0.0450(15) 0.0586(16) 0.0623(18) 0.0173(14) 0.0057(13) -0.0011(12)
C14 0.0489(17) 0.0662(19) 0.086(2) 0.0308(18) -0.0009(16) -0.0123(14)
C15 0.0516(17) 0.0442(15) 0.103(3) 0.0142(17) -0.0189(17) -0.0114(13)
C16 0.0465(15) 0.0358(13) 0.0676(19) 0.0022(13) -0.0173(13) 0.0017(11)
C17 0.0367(12) 0.0311(11) 0.0487(15) 0.0005(11) -0.0071(11) 0.0073(9)
C18 0.0386(12) 0.0318(11) 0.0383(13) -0.0018(10) -0.0028(10) 0.0091(9)
C19 0.0574(16) 0.0489(14) 0.0403(14) -0.0056(12) -0.0026(12) 0.0163(12)
C20 0.083(2) 0.079(2) 0.0385(16) -0.0012(15) 0.0149(15) 0.0247(18)
C21 0.0704(19) 0.079(2) 0.0511(17) 0.0077(16) 0.0262(15) 0.0041(16)
C22 0.0500(15) 0.0527(15) 0.0551(16) 0.0003(13) 0.0149(13) -0.0024(12)
C23 0.071(2) 0.0434(15) 0.075(2) -0.0170(15) -0.0277(17) 0.0011(14)
C24 0.084(2) 0.0599(18) 0.0487(17) -0.0214(14) -0.0157(16) 0.0177(16)
C25 0.074(2) 0.114(3) 0.112(3) -0.007(2) 0.000(2) -0.008(2)
C26 0.100(3) 0.078(2) 0.074(2) -0.0084(19) -0.0133(19) 0.0113(19)
C27 0.172(5) 0.127(4) 0.132(4) 0.024(3) 0.073(4) 0.006(3)

loop_
_atom_type_symbol
_atom_type_description
_atom_type_scat_dispersion_real
_atom_type_scat_dispersion_imag
_atom_type_scat_source
C C 0.0033 0.0016 'International Tables Vol C Tables 4.2.6.8 and 6.1.1.4'
H H 0.0000 0.0000 'International Tables Vol C Tables 4.2.6.8 and 6.1.1.4'
Mn Mn 0.3368 0.7283 'International Tables Vol C Tables 4.2.6.8 and 6.1.1.4'
N N 0.0061 0.0033 'International Tables Vol C Tables 4.2.6.8 and 6.1.1.4'
O O 0.0106 0.0060 'International Tables Vol C Tables 4.2.6.8 and 6.1.1.4'

loop_
_geom_angle_atom_site_label_1
_geom_angle_atom_site_label_2
_geom_angle_atom_site_label_3
_geom_angle
_geom_angle_site_symmetry_1
_geom_angle_site_symmetry_3
O1 Mn1 O3 83.03(6) . .
O1 Mn1 O4 100.05(7) . .
O1 Mn1 O6 95.20(6) . .
O1 Mn1 N3 91.79(8) . .
O1 Mn1 N4 160.52(7) . .
O3 Mn1 O6 175.20(6) . .
O3 Mn1 N3 94.29(6) . .
O3 Mn1 N4 86.86(6) . .
O4 Mn1 O3 92.86(6) . .
O4 Mn1 O6 83.04(5) . .
O4 Mn1 N3 166.83(7) . .
O4 Mn1 N4 97.04(7) . .
O6 Mn1 N3 90.22(6) . .
O6 Mn1 N4 96.09(6) . .
N4 Mn1 N3 72.36(7) . .
C1 O1 Mn1 136.64(16) . .
C3 O3 Mn1 128.88(14) . .
C7 O4 Mn1 133.56(13) . .
C9 O6 Mn1 129.35(12) . .
C25 O7 H7 109.5 . .
C26 O8 H8 109.5 . .
C27 O9 H9 109.5 . .
C3 N1 H1 117.5 . .
C4 N1 H1 117.5 . .
C4 N1 C3 125.1(2) . .
C9 N2 H2 117.6 . .
C10 N2 H2 117.6 . .
C10 N2 C9 124.82(17) . .
C13 N3 Mn1 126.34(18) . .
C13 N3 C17 118.0(2) . .
C17 N3 Mn1 115.60(14) . .
C18 N4 Mn1 116.45(14) . .
C22 N4 Mn1 126.03(16) . .
C22 N4 C18 117.5(2) . .
O1 C1 C2 119.7(2) . .
O2 C1 O1 122.6(2) . .
O2 C1 C2 117.7(2) . .
C3 C2 C1 122.80(19) . .
C6 C2 C1 119.0(2) . .
C6 C2 C3 118.2(2) . .
O3 C3 N1 116.55(19) . .
O3 C3 C2 128.27(19) . .
N1 C3 C2 115.18(18) . .
N1 C4 H4 119.8 . .
C5 C4 N1 120.4(2) . .
C5 C4 H4 119.8 . .
C4 C5 H5 121.1 . .
C4 C5 C6 117.9(2) . .
C6 C5 H5 121.1 . .
C2 C6 C5 123.2(2) . .
C2 C6 H6 118.4 . .
C5 C6 H6 118.4 . .
O4 C7 C8 119.07(18) . .
O5 C7 O4 123.93(18) . .
O5 C7 C8 116.99(18) . .
C9 C8 C7 122.37(17) . .
C12 C8 C7 118.64(18) . .
C12 C8 C9 118.99(18) . .
O6 C9 N2 117.13(17) . .
O6 C9 C8 127.48(17) . .
N2 C9 C8 115.38(18) . .
N2 C10 H10 119.7 . .
N2 C10 C11 120.60(19) . .
C11 C10 H10 119.7 . .
C10 C11 H11 121.2 . .
C10 C11 C12 117.6(2) . .
C12 C11 H11 121.2 . .
C8 C12 C11 122.5(2) . .
C8 C12 H12 118.7 . .
C11 C12 H12 118.7 . .
N3 C13 H13 118.4 . .
N3 C13 C14 123.3(3) . .
C14 C13 H13 118.4 . .
C13 C14 H14 120.7 . .
C15 C14 C13 118.5(3) . .
C15 C14 H14 120.7 . .
C14 C15 H15 119.7 . .
C14 C15 C16 120.6(3) . .
C16 C15 H15 119.7 . .
C15 C16 C23 123.9(3) . .
C17 C16 C15 117.0(3) . .
C17 C16 C23 119.1(3) . .
N3 C17 C16 122.6(2) . .
N3 C17 C18 117.75(19) . .
C16 C17 C18 119.7(2) . .
N4 C18 C17 117.7(2) . .
N4 C18 C19 122.7(2) . .
C19 C18 C17 119.6(2) . .
C18 C19 C24 118.9(3) . .
C20 C19 C18 117.1(2) . .
C20 C19 C24 124.0(3) . .
C19 C20 H20 119.9 . .
C21 C20 C19 120.2(3) . .
C21 C20 H20 119.9 . .
C20 C21 H21 120.6 . .
C20 C21 C22 118.8(3) . .
C22 C21 H21 120.6 . .
N4 C22 C21 123.7(3) . .
N4 C22 H22 118.2 . .
C21 C22 H22 118.2 . .
C16 C23 H23 119.4 . .
C24 C23 C16 121.2(3) . .
C24 C23 H23 119.4 . .
C19 C24 H24 119.3 . .
C23 C24 C19 121.5(3) . .
C23 C24 H24 119.3 . .
O7 C25 H25A 109.5 . .
O7 C25 H25B 109.5 . .
O7 C25 H25C 109.5 . .
H25A C25 H25B 109.5 . .
H25A C25 H25C 109.5 . .
H25B C25 H25C 109.5 . .
O8 C26 H26A 109.5 . .
O8 C26 H26B 109.5 . .
O8 C26 H26C 109.5 . .
H26A C26 H26B 109.5 . .
H26A C26 H26C 109.5 . .
H26B C26 H26C 109.5 . .
O9 C27 H27A 109.5 . .
O9 C27 H27B 109.5 . .
O9 C27 H27C 109.5 . .
H27A C27 H27B 109.5 . .
H27A C27 H27C 109.5 . .
H27B C27 H27C 109.5 . .

loop_
_geom_bond_atom_site_label_1
_geom_bond_atom_site_label_2
_geom_bond_distance
_geom_bond_site_symmetry_2
Mn1 O1 2.1010(17) .
Mn1 O3 2.1461(14) .
Mn1 O4 2.1114(15) .
Mn1 O6 2.1568(14) .
Mn1 N3 2.2971(18) .
Mn1 N4 2.2727(18) .
O1 C1 1.255(3) .
O2 C1 1.238(3) .
O3 C3 1.246(2) .
O4 C7 1.258(2) .
O5 C7 1.240(2) .
O6 C9 1.253(2) .
O7 H7 0.8200 .
O7 C25 1.395(4) .
O8 H8 0.8200 .
O8 C26 1.392(3) .
O9 H9 0.8200 .
O9 C27 1.342(4) .
N1 H1 0.8600 .
N1 C3 1.373(3) .
N1 C4 1.349(3) .
N2 H2 0.8600 .
N2 C9 1.374(2) .
N2 C10 1.345(3) .
N3 C13 1.330(3) .
N3 C17 1.357(3) .
N4 C18 1.358(3) .
N4 C22 1.318(3) .
C1 C2 1.501(3) .
C2 C3 1.439(3) .
C2 C6 1.372(3) .
C4 H4 0.9300 .
C4 C5 1.337(4) .
C5 H5 0.9300 .
C5 C6 1.391(3) .
C6 H6 0.9300 .
C7 C8 1.512(3) .
C8 C9 1.437(3) .
C8 C12 1.366(3) .
C10 H10 0.9300 .
C10 C11 1.351(3) .
C11 H11 0.9300 .
C11 C12 1.403(3) .
C12 H12 0.9300 .
C13 H13 0.9300 .
C13 C14 1.396(4) .
C14 H14 0.9300 .
C14 C15 1.355(4) .
C15 H15 0.9300 .
C15 C16 1.406(4) .
C16 C17 1.402(3) .
C16 C23 1.426(4) .
C17 C18 1.435(3) .
C18 C19 1.401(3) .
C19 C20 1.398(4) .
C19 C24 1.426(4) .
C20 H20 0.9300 .
C20 C21 1.350(4) .
C21 H21 0.9300 .
C21 C22 1.390(4) .
C22 H22 0.9300 .
C23 H23 0.9300 .
C23 C24 1.338(4) .
C24 H24 0.9300 .
C25 H25A 0.9600 .
C25 H25B 0.9600 .
C25 H25C 0.9600 .
C26 H26A 0.9600 .
C26 H26B 0.9600 .
C26 H26C 0.9600 .
C27 H27A 0.9600 .
C27 H27B 0.9600 .
C27 H27C 0.9600 .

loop_
_geom_hbond_atom_site_label_D
_geom_hbond_atom_site_label_H
_geom_hbond_atom_site_label_A
_geom_hbond_distance_DH
_geom_hbond_distance_HA
_geom_hbond_distance_DA
_geom_hbond_angle_DHA
_geom_hbond_site_symmetry_A
_geom_hbond_publ_flag
O7 H7 O2 0.82 1.89 2.701(3) 171.4 . yes
O8 H8 O7 0.82 1.84 2.659(3) 173.6 . yes
O9 H9 O8 0.82 1.90 2.687(3) 159.5 . yes
